data_7236759
loop_
_publ_author_name
'Liu, Wei'
'Zhu, Kun'
'Teat, Simon J.'
'Deibert, Benjamin J.'
'Yuan, Wenbing'
'Li, Jing'

_publ_section_title
;
 A mechanochemical route toward the rational, systematic, and
 cost-effective green synthesis of strongly luminescent copper iodide
 based hybrid phosphors
;
_journal_issue 24
_journal_name_full 'Journal of Materials Chemistry C'
_journal_page_first 5962
_journal_paper_doi 10.1039/C7TC00889A
_journal_volume 5
_journal_year 2017
_chemical_formula_sum 'C21 H19 Cu I N P'
_chemical_formula_weight 506.78
_space_group_crystal_system triclinic
_space_group_IT_number 2
_space_group_name_Hall '-P 1'
_space_group_name_H-M_alt 'P -1'
_atom_sites_solution_hydrogens geom
_atom_sites_solution_primary 'intrinsic phasing'
_atom_sites_solution_secondary difmap
_audit_creation_method SHELXL-2014/7
_audit_update_record
;
2016-10-16 deposited with the CCDC.
2017-05-15 downloaded from the CCDC.
;
_cell_angle_alpha 79.195(2)
_cell_angle_beta 76.687(2)
_cell_angle_gamma 63.524(2)
_cell_formula_units_Z 2
_cell_length_a 8.3000(3)
_cell_length_b 9.2088(4)
_cell_length_c 14.4351(6)
_cell_measurement_reflns_used 9993
_cell_measurement_temperature 150(2)
_cell_measurement_theta_max 40.266
_cell_measurement_theta_min 2.707
_cell_volume 956.50(7)
_computing_cell_refinement 'Bruker SAINT v8.34a'
_computing_data_collection 'Bruker APEX 2'
_computing_data_reduction 'Bruker SAINT v8.34a'
_computing_molecular_graphics 'Bruker SHELXTL'
_computing_publication_material 'Bruker SHELXTL & local programs'
_computing_structure_refinement 'SHELXL-2014/7 (Sheldrick, 2014)'
_computing_structure_solution 'Bruker SHELXTL 2014/4'
_diffrn_ambient_temperature 150(2)
_diffrn_detector_area_resol_mean 10.42
_diffrn_measured_fraction_theta_full 0.998
_diffrn_measured_fraction_theta_max 0.974
_diffrn_measurement_device_type 'Bruker D8 with PHOTON 100 detector'
_diffrn_measurement_method '\w/\q shutterless scans'
_diffrn_radiation_type synchrotron
_diffrn_radiation_wavelength 0.7749
_diffrn_reflns_av_R_equivalents 0.0283
_diffrn_reflns_av_unetI/netI 0.0455
_diffrn_reflns_Laue_measured_fraction_full 0.998
_diffrn_reflns_Laue_measured_fraction_max 0.974
_diffrn_reflns_limit_h_max 13
_diffrn_reflns_limit_h_min -13
_diffrn_reflns_limit_k_max 15
_diffrn_reflns_limit_k_min -15
_diffrn_reflns_limit_l_max 24
_diffrn_reflns_limit_l_min -23
_diffrn_reflns_number 17458
_diffrn_reflns_point_group_measured_fraction_full 0.998
_diffrn_reflns_point_group_measured_fraction_max 0.974
_diffrn_reflns_theta_full 27.706
_diffrn_reflns_theta_max 40.271
_diffrn_reflns_theta_min 2.707
_diffrn_source 'Advanced Light Source station 11.3.1'
_exptl_absorpt_coefficient_mu 3.564
_exptl_absorpt_correction_T_max 0.965
_exptl_absorpt_correction_T_min 0.831
_exptl_absorpt_correction_type multi-scan
_exptl_absorpt_process_details 'SADABS 2014/5 Bruker AXS Madison WI USA'
_exptl_crystal_colour yellow
_exptl_crystal_density_diffrn 1.760
_exptl_crystal_description Lath
_exptl_crystal_F_000 498
_exptl_crystal_size_max 0.120
_exptl_crystal_size_mid 0.050
_exptl_crystal_size_min 0.010
_refine_diff_density_max 0.698
_refine_diff_density_min -0.778
_refine_diff_density_rms 0.119
_refine_ls_extinction_method none
_refine_ls_goodness_of_fit_ref 1.015
_refine_ls_hydrogen_treatment constr
_refine_ls_matrix_type full
_refine_ls_number_parameters 227
_refine_ls_number_reflns 9055
_refine_ls_number_restraints 0
_refine_ls_restrained_S_all 1.015
_refine_ls_R_factor_all 0.0360
_refine_ls_R_factor_gt 0.0271
_refine_ls_shift/su_max 0.002
_refine_ls_shift/su_mean 0.000
_refine_ls_structure_factor_coef Fsqd
_refine_ls_weighting_details 'w=1/[\s^2^(Fo^2^)+(0.0211P)^2^+0.1080P] where P=(Fo^2^+2Fc^2^)/3'
_refine_ls_weighting_scheme calc
_refine_ls_wR_factor_gt 0.0606
_refine_ls_wR_factor_ref 0.0643
_reflns_Friedel_coverage 0.000
_reflns_number_gt 7760
_reflns_number_total 9055
_reflns_threshold_expression 'I > 2\s(I)'
_cod_data_source_file c7tc00889a2.cif
_cod_data_source_block wl11-17a_a
_cod_database_code 7236759
_shelx_shelxl_version_number 2014/7
_shelx_space_group_comment
;
The symmetry employed for this shelxl refinement is uniquely defined
by the following loop, which should always be used as a source of
symmetry information in preference to the above space-group names.
They are only intended as comments.
;
_shelx_estimated_absorpt_t_min 0.674
_shelx_estimated_absorpt_t_max 0.965

loop_
_space_group_symop_operation_xyz
'x, y, z'
'-x, -y, -z'

loop_
_atom_site_label
_atom_site_type_symbol
_atom_site_fract_x
_atom_site_fract_y
_atom_site_fract_z
_atom_site_U_iso_or_equiv
_atom_site_adp_type
_atom_site_occupancy
_atom_site_site_symmetry_order
_atom_site_calc_flag
_atom_site_refinement_flags_posn
_atom_site_refinement_flags_adp
Cu1 Cu 0.48676(3) 0.34081(2) 0.58226(2) 0.01441(4) Uani 1 1 d . .
I1 I 0.21739(2) 0.62068(2) 0.52775(2) 0.01542(3) Uani 1 1 d . .
N1 N 0.49037(17) 0.13867(15) 0.53266(9) 0.0136(2) Uani 1 1 d . .
C1 C 0.3507(2) 0.09405(17) 0.55924(11) 0.0140(2) Uani 1 1 d . .
C2 C 0.3636(2) -0.04456(18) 0.52549(11) 0.0148(2) Uani 1 1 d . .
H2 H 0.2633 -0.0733 0.5449 0.018 Uiso 1 1 calc R U
C3 C 0.1860(2) 0.1926(2) 0.62550(12) 0.0203(3) Uani 1 1 d . .
H3A H 0.2193 0.1840 0.6878 0.030 Uiso 1 1 calc R U
H3B H 0.0926 0.1516 0.6334 0.030 Uiso 1 1 calc R U
H3C H 0.1378 0.3070 0.5989 0.030 Uiso 1 1 calc R U
P1 P 0.51325(5) 0.33783(4) 0.73441(3) 0.01149(6) Uani 1 1 d . .
C4 C 0.33162(19) 0.31668(17) 0.82724(10) 0.0134(2) Uani 1 1 d . .
C5 C 0.3614(2) 0.20928(19) 0.91028(11) 0.0165(3) Uani 1 1 d . .
H5A H 0.4825 0.1372 0.9196 0.020 Uiso 1 1 calc R U
C6 C 0.2143(2) 0.2073(2) 0.97954(12) 0.0209(3) Uani 1 1 d . .
H6A H 0.2354 0.1338 1.0358 0.025 Uiso 1 1 calc R U
C7 C 0.0365(2) 0.3127(2) 0.96653(13) 0.0225(3) Uani 1 1 d . .
H7A H -0.0635 0.3120 1.0141 0.027 Uiso 1 1 calc R U
C8 C 0.0057(2) 0.4191(2) 0.88384(13) 0.0214(3) Uani 1 1 d . .
H8A H -0.1156 0.4908 0.8748 0.026 Uiso 1 1 calc R U
C9 C 0.1519(2) 0.42092(19) 0.81414(12) 0.0174(3) Uani 1 1 d . .
H9A H 0.1300 0.4931 0.7574 0.021 Uiso 1 1 calc R U
C10 C 0.5227(2) 0.51490(17) 0.76958(11) 0.0139(2) Uani 1 1 d . .
C11 C 0.4659(2) 0.55771(18) 0.86337(11) 0.0161(3) Uani 1 1 d . .
H11A H 0.4188 0.4946 0.9117 0.019 Uiso 1 1 calc R U
C12 C 0.4781(2) 0.6925(2) 0.88635(13) 0.0207(3) Uani 1 1 d . .
H12A H 0.4387 0.7211 0.9503 0.025 Uiso 1 1 calc R U
C13 C 0.5470(3) 0.7849(2) 0.81667(14) 0.0240(3) Uani 1 1 d . .
H13A H 0.5558 0.8763 0.8327 0.029 Uiso 1 1 calc R U
C14 C 0.6034(3) 0.7436(2) 0.72329(14) 0.0301(4) Uani 1 1 d . .
H14A H 0.6508 0.8069 0.6752 0.036 Uiso 1 1 calc R U
C15 C 0.5907(3) 0.6097(2) 0.69994(13) 0.0250(3) Uani 1 1 d . .
H15A H 0.6288 0.5826 0.6357 0.030 Uiso 1 1 calc R U
C16 C 0.72278(19) 0.16815(17) 0.76526(10) 0.0126(2) Uani 1 1 d . .
C17 C 0.8202(2) 0.16946(19) 0.83215(11) 0.0169(3) Uani 1 1 d . .
H17A H 0.7754 0.2618 0.8667 0.020 Uiso 1 1 calc R U
C18 C 0.9827(2) 0.0358(2) 0.84828(13) 0.0214(3) Uani 1 1 d . .
H18A H 1.0490 0.0381 0.8932 0.026 Uiso 1 1 calc R U
C19 C 1.0479(2) -0.1002(2) 0.79911(13) 0.0216(3) Uani 1 1 d . .
H19A H 1.1582 -0.1913 0.8105 0.026 Uiso 1 1 calc R U
C20 C 0.9516(2) -0.1032(2) 0.73305(13) 0.0226(3) Uani 1 1 d . .
H20A H 0.9952 -0.1969 0.6998 0.027 Uiso 1 1 calc R U
C21 C 0.7914(2) 0.03107(18) 0.71556(12) 0.0181(3) Uani 1 1 d . .
H21A H 0.7278 0.0294 0.6691 0.022 Uiso 1 1 calc R U

loop_
_atom_site_aniso_label
_atom_site_aniso_U_11
_atom_site_aniso_U_22
_atom_site_aniso_U_33
_atom_site_aniso_U_23
_atom_site_aniso_U_13
_atom_site_aniso_U_12
Cu1 0.01906(8) 0.01399(8) 0.01252(8) -0.00264(6) -0.00327(6) -0.00822(7)
I1 0.01608(4) 0.01346(4) 0.01613(5) -0.00133(3) -0.00109(3) -0.00649(3)
N1 0.0178(5) 0.0126(5) 0.0130(5) -0.0021(4) -0.0030(4) -0.0082(4)
C1 0.0180(6) 0.0128(6) 0.0132(6) -0.0022(4) -0.0022(4) -0.0082(5)
C2 0.0181(6) 0.0145(6) 0.0149(6) -0.0034(5) -0.0011(5) -0.0095(5)
C3 0.0201(7) 0.0188(7) 0.0229(8) -0.0086(6) 0.0033(5) -0.0100(6)
P1 0.01374(15) 0.01022(14) 0.01138(15) -0.00197(11) -0.00262(11) -0.00522(12)
C4 0.0138(6) 0.0131(6) 0.0139(6) -0.0033(4) -0.0015(4) -0.0059(5)
C5 0.0163(6) 0.0169(6) 0.0161(6) 0.0000(5) -0.0027(5) -0.0074(5)
C6 0.0228(7) 0.0247(8) 0.0163(7) -0.0001(6) -0.0014(5) -0.0126(6)
C7 0.0195(7) 0.0279(8) 0.0221(8) -0.0064(6) 0.0025(6) -0.0130(6)
C8 0.0151(6) 0.0225(7) 0.0251(8) -0.0065(6) -0.0013(5) -0.0060(6)
C9 0.0155(6) 0.0158(6) 0.0195(7) -0.0034(5) -0.0043(5) -0.0040(5)
C10 0.0168(6) 0.0109(5) 0.0146(6) -0.0021(4) -0.0048(5) -0.0050(5)
C11 0.0172(6) 0.0154(6) 0.0161(6) -0.0042(5) -0.0034(5) -0.0060(5)
C12 0.0230(7) 0.0200(7) 0.0217(7) -0.0095(6) -0.0056(6) -0.0076(6)
C13 0.0349(9) 0.0159(7) 0.0278(9) -0.0053(6) -0.0100(7) -0.0129(6)
C14 0.0568(13) 0.0256(9) 0.0215(8) -0.0006(7) -0.0059(8) -0.0302(9)
C15 0.0462(11) 0.0225(8) 0.0167(7) -0.0023(6) -0.0040(7) -0.0239(8)
C16 0.0135(6) 0.0115(5) 0.0132(6) -0.0021(4) -0.0014(4) -0.0056(4)
C17 0.0174(6) 0.0166(6) 0.0174(7) -0.0035(5) -0.0047(5) -0.0061(5)
C18 0.0169(7) 0.0202(7) 0.0252(8) -0.0009(6) -0.0077(6) -0.0046(6)
C19 0.0158(6) 0.0164(7) 0.0252(8) 0.0000(6) -0.0025(5) -0.0014(5)
C20 0.0238(8) 0.0135(6) 0.0236(8) -0.0048(6) -0.0014(6) -0.0019(6)
C21 0.0223(7) 0.0130(6) 0.0179(7) -0.0038(5) -0.0040(5) -0.0053(5)

loop_
_atom_type_symbol
_atom_type_description
_atom_type_scat_dispersion_real
_atom_type_scat_dispersion_imag
_atom_type_scat_source
C C 0.0040 0.0020 'XDISP Program in WinGX L.Kissel & R.H.Pratt Acta Cryst A46 170 1990'
H H 0.0000 0.0000 'XDISP Program in WinGX L.Kissel & R.H.Pratt Acta Cryst A46 170 1990'
N N 0.0076 0.0040 'XDISP Program in WinGX L.Kissel & R.H.Pratt Acta Cryst A46 170 1990'
P P 0.1183 0.1134 'XDISP Program in WinGX L.Kissel & R.H.Pratt Acta Cryst A46 170 1990'
Cu Cu 0.2913 1.4803 'XDISP Program in WinGX L.Kissel & R.H.Pratt Acta Cryst A46 170 1990'
I I -0.3071 2.1212 'XDISP Program in WinGX L.Kissel & R.H.Pratt Acta Cryst A46 170 1990'

loop_
_geom_angle_atom_site_label_1
_geom_angle_atom_site_label_2
_geom_angle_atom_site_label_3
_geom_angle
_geom_angle_site_symmetry_1
_geom_angle_site_symmetry_3
N1 Cu1 P1 121.63(4) . .
N1 Cu1 I1 112.12(4) . .
P1 Cu1 I1 110.547(12) . .
N1 Cu1 I1 104.04(4) . 2_666
P1 Cu1 I1 105.456(12) . 2_666
I1 Cu1 I1 100.293(7) . 2_666
Cu1 I1 Cu1 79.708(7) . 2_666
C2 N1 C1 116.69(12) 2_656 .
C2 N1 Cu1 120.71(10) 2_656 .
C1 N1 Cu1 122.57(10) . .
N1 C1 C2 119.76(13) . .
N1 C1 C3 119.02(13) . .
C2 C1 C3 121.21(13) . .
N1 C2 C1 123.54(13) 2_656 .
N1 C2 H2 118.2 2_656 .
C1 C2 H2 118.2 . .
C1 C3 H3A 109.5 . .
C1 C3 H3B 109.5 . .
H3A C3 H3B 109.5 . .
C1 C3 H3C 109.5 . .
H3A C3 H3C 109.5 . .
H3B C3 H3C 109.5 . .
C16 P1 C4 104.72(7) . .
C16 P1 C10 103.41(6) . .
C4 P1 C10 100.64(7) . .
C16 P1 Cu1 111.17(5) . .
C4 P1 Cu1 116.48(5) . .
C10 P1 Cu1 118.66(5) . .
C5 C4 C9 119.11(14) . .
C5 C4 P1 124.29(11) . .
C9 C4 P1 116.56(12) . .
C6 C5 C4 120.31(14) . .
C6 C5 H5A 119.8 . .
C4 C5 H5A 119.8 . .
C7 C6 C5 120.19(16) . .
C7 C6 H6A 119.9 . .
C5 C6 H6A 119.9 . .
C8 C7 C6 119.86(16) . .
C8 C7 H7A 120.1 . .
C6 C7 H7A 120.1 . .
C7 C8 C9 120.24(15) . .
C7 C8 H8A 119.9 . .
C9 C8 H8A 119.9 . .
C8 C9 C4 120.29(15) . .
C8 C9 H9A 119.9 . .
C4 C9 H9A 119.9 . .
C15 C10 C11 118.70(14) . .
C15 C10 P1 118.57(11) . .
C11 C10 P1 122.73(12) . .
C12 C11 C10 120.33(15) . .
C12 C11 H11A 119.8 . .
C10 C11 H11A 119.8 . .
C13 C12 C11 120.37(15) . .
C13 C12 H12A 119.8 . .
C11 C12 H12A 119.8 . .
C12 C13 C14 119.74(15) . .
C12 C13 H13A 120.1 . .
C14 C13 H13A 120.1 . .
C13 C14 C15 120.08(17) . .
C13 C14 H14A 120.0 . .
C15 C14 H14A 120.0 . .
C14 C15 C10 120.77(16) . .
C14 C15 H15A 119.6 . .
C10 C15 H15A 119.6 . .
C21 C16 C17 118.69(13) . .
C21 C16 P1 116.69(11) . .
C17 C16 P1 124.58(11) . .
C18 C17 C16 120.31(14) . .
C18 C17 H17A 119.8 . .
C16 C17 H17A 119.8 . .
C19 C18 C17 120.26(15) . .
C19 C18 H18A 119.9 . .
C17 C18 H18A 119.9 . .
C18 C19 C20 119.87(15) . .
C18 C19 H19A 120.1 . .
C20 C19 H19A 120.1 . .
C19 C20 C21 119.96(15) . .
C19 C20 H20A 120.0 . .
C21 C20 H20A 120.0 . .
C20 C21 C16 120.89(15) . .
C20 C21 H21A 119.6 . .
C16 C21 H21A 119.6 . .

loop_
_geom_bond_atom_site_label_1
_geom_bond_atom_site_label_2
_geom_bond_distance
_geom_bond_site_symmetry_2
Cu1 N1 2.1021(12) .
Cu1 P1 2.2511(4) .
Cu1 I1 2.6781(2) .
Cu1 I1 2.7289(2) 2_666
I1 Cu1 2.7289(2) 2_666
N1 C2 1.3387(19) 2_656
N1 C1 1.3490(19) .
C1 C2 1.4020(19) .
C1 C3 1.492(2) .
C2 N1 1.3387(19) 2_656
C2 H2 0.9500 .
C3 H3A 0.9800 .
C3 H3B 0.9800 .
C3 H3C 0.9800 .
P1 C16 1.8267(15) .
P1 C4 1.8274(15) .
P1 C10 1.8345(14) .
C4 C5 1.396(2) .
C4 C9 1.402(2) .
C5 C6 1.393(2) .
C5 H5A 0.9500 .
C6 C7 1.392(2) .
C6 H6A 0.9500 .
C7 C8 1.388(3) .
C7 H7A 0.9500 .
C8 C9 1.391(2) .
C8 H8A 0.9500 .
C9 H9A 0.9500 .
C10 C15 1.393(2) .
C10 C11 1.397(2) .
C11 C12 1.394(2) .
C11 H11A 0.9500 .
C12 C13 1.382(3) .
C12 H12A 0.9500 .
C13 C14 1.387(3) .
C13 H13A 0.9500 .
C14 C15 1.390(2) .
C14 H14A 0.9500 .
C15 H15A 0.9500 .
C16 C21 1.394(2) .
C16 C17 1.400(2) .
C17 C18 1.395(2) .
C17 H17A 0.9500 .
C18 C19 1.385(2) .
C18 H18A 0.9500 .
C19 C20 1.389(3) .
C19 H19A 0.9500 .
C20 C21 1.390(2) .
C20 H20A 0.9500 .
C21 H21A 0.9500 .
